data_7028328
loop_
_publ_author_name
'Zhou, Hang'
'Wang, Kang'
'Qi, Dongdong'
'Jiang, Jianzhuang'

_publ_section_title
;
 Chiral bis(phthalocyaninato) yttrium double-decker complexes. Synthesis,
 structure, spectroscopy, and electrochemistry.
;
_journal_issue 4
_journal_name_full 'Dalton transactions (Cambridge, England : 2003)'
_journal_page_first 1699
_journal_page_last 1705
_journal_paper_doi 10.1039/c3dt52611a
_journal_volume 43
_journal_year 2014
_chemical_formula_sum 'C224 H112 N16 O16 Y'
_chemical_formula_weight 3372.21
_chemical_name_systematic
;
 ?
;
_space_group_IT_number 79
_symmetry_cell_setting tetragonal
_symmetry_space_group_name_Hall 'I 4'
_symmetry_space_group_name_H-M 'I 4'
_atom_sites_solution_hydrogens geom
_atom_sites_solution_primary direct
_atom_sites_solution_secondary difmap
_audit_creation_method SHELXL-97
_cell_angle_alpha 90.00
_cell_angle_beta 90.00
_cell_angle_gamma 90.00
_cell_formula_units_Z 2
_cell_length_a 21.5507(5)
_cell_length_b 21.5507(5)
_cell_length_c 22.5192(14)
_cell_measurement_reflns_used 2978
_cell_measurement_temperature 153(2)
_cell_measurement_theta_max 63.7715
_cell_measurement_theta_min 3.4991
_cell_volume 10458.7(7)
_computing_cell_refinement
;
CrysAlisPro, Agilent Technologies,
Version 1.171.35.19 (release 27-10-2011 CrysAlis171 .NET)
(compiled Oct 27 2011,15:02:11)
;
_computing_data_collection
;
CrysAlisPro, Agilent Technologies,
Version 1.171.35.19 (release 27-10-2011 CrysAlis171 .NET)
(compiled Oct 27 2011,15:02:11)
;
_computing_data_reduction
;
CrysAlisPro, Agilent Technologies,
Version 1.171.35.19 (release 27-10-2011 CrysAlis171 .NET)
(compiled Oct 27 2011,15:02:11)
;
_computing_molecular_graphics SHELXTL
_computing_publication_material SHELXTL
_computing_structure_refinement 'SHELXL-97 (Sheldrick, 1997)'
_computing_structure_solution 'SHELXS-97 (Sheldrick, 1990)'
_diffrn_ambient_temperature 153(2)
_diffrn_detector_area_resol_mean 16.2141
_diffrn_measured_fraction_theta_full 0.972
_diffrn_measured_fraction_theta_max 0.972
_diffrn_measurement_device_type 'Xcalibur, Eos, Gemini'
_diffrn_measurement_method '\w scans'
_diffrn_radiation_monochromator graphite
_diffrn_radiation_source 'fine-focus sealed tube'
_diffrn_radiation_type CuK\a
_diffrn_radiation_wavelength 1.54178
_diffrn_reflns_av_R_equivalents 0.0389
_diffrn_reflns_av_sigmaI/netI 0.0629
_diffrn_reflns_limit_h_max 15
_diffrn_reflns_limit_h_min -25
_diffrn_reflns_limit_k_max 9
_diffrn_reflns_limit_k_min -23
_diffrn_reflns_limit_l_max 21
_diffrn_reflns_limit_l_min -26
_diffrn_reflns_number 8391
_diffrn_reflns_theta_full 63.87
_diffrn_reflns_theta_max 63.87
_diffrn_reflns_theta_min 3.93
_exptl_absorpt_coefficient_mu 0.882
_exptl_absorpt_correction_T_max 0.9169
_exptl_absorpt_correction_T_min 0.8433
_exptl_absorpt_correction_type multi-scan
_exptl_absorpt_process_details
;
CrysAlisPro, Agilent Technologies,
Version 1.171.35.19 (release 27-10-2011 CrysAlis171 .NET)
(compiled Oct 27 2011,15:02:11)
Empirical absorption correction using spherical harmonics,
 implemented in SCALE3 ABSPACK scaling algorithm.
;
_exptl_crystal_colour green
_exptl_crystal_density_diffrn 1.071
_exptl_crystal_density_method 'not measured'
_exptl_crystal_description block
_exptl_crystal_F_000 3470
_exptl_crystal_size_max 0.20
_exptl_crystal_size_mid 0.15
_exptl_crystal_size_min 0.10
_platon_squeeze_details
;
In this compound, the unit cell includes a large region of disordered 
solvent molecules, which could not be modeled as discrete atomic sites. 
We employed PLATON/SQUEEZE to calculate the diffraction contribution 
of the solvent molecules and, thereby, to produce a set of solvent-free 
diffraction intensities. The SQUEEZE calculations showed a total solvent 
accessible area volume of 1731 A^3^ in this compound and the residual 
electron density amounted to 481 electron per unit cell, corresponding to 
nearly 8 molecules of CH2Cl2 and 8 molecules of CH3OH 
(about 2 CH2Cl2 and 2 CH3OH molecules per asymmetric unit).
;
_refine_diff_density_max 2.212
_refine_diff_density_min -0.382
_refine_diff_density_rms 0.092
_refine_ls_abs_structure_details 'Flack H D (1983), Acta Cryst. A39, 876-881'
_refine_ls_abs_structure_Flack 0.057(16)
_refine_ls_extinction_method none
_refine_ls_goodness_of_fit_ref 1.058
_refine_ls_hydrogen_treatment constr
_refine_ls_matrix_type full
_refine_ls_number_parameters 580
_refine_ls_number_reflns 5923
_refine_ls_number_restraints 1
_refine_ls_restrained_S_all 1.057
_refine_ls_R_factor_all 0.0684
_refine_ls_R_factor_gt 0.0644
_refine_ls_shift/su_max 0.000
_refine_ls_shift/su_mean 0.000
_refine_ls_structure_factor_coef Fsqd
_refine_ls_weighting_details 'calc w=1/[\s^2^(Fo^2^)+(0.1018P)^2^+0.0000P] where P=(Fo^2^+2Fc^2^)/3'
_refine_ls_weighting_scheme calc
_refine_ls_wR_factor_gt 0.1570
_refine_ls_wR_factor_ref 0.1609
_reflns_number_gt 5368
_reflns_number_total 5923
_reflns_threshold_expression >2sigma(I)
_cod_data_source_file c3dt52611a.txt
_cod_data_source_block 2
_cod_depositor_comments
;
The following automatic conversions were performed:

'_symmetry_cell_setting' value 'Tetragonal' changed to 'tetragonal'
according to
/usr/data/users/saulius/automatic-downloads/current/RSC/lib/dictionaries/cif_core.dic
dictionary named 'cif_core.dic' version 2.4.2 from 2011-04-26.

Automatic conversion script
Id: cif_fix_values 2281 2013-09-26 08:29:07Z andrius 
;
_cod_database_code 7028328

loop_
_symmetry_equiv_pos_as_xyz
'x, y, z'
'-x, -y, z'
'-y, x, z'
'y, -x, z'
'x+1/2, y+1/2, z+1/2'
'-x+1/2, -y+1/2, z+1/2'
'-y+1/2, x+1/2, z+1/2'
'y+1/2, -x+1/2, z+1/2'

loop_
_atom_site_label
_atom_site_type_symbol
_atom_site_fract_x
_atom_site_fract_y
_atom_site_fract_z
_atom_site_U_iso_or_equiv
_atom_site_adp_type
_atom_site_occupancy
_atom_site_symmetry_multiplicity
_atom_site_calc_flag
_atom_site_refinement_flags
N2A N 0.41675(17) 0.36740(17) 0.55874(19) 0.0384(8) Uani 1 1 d .
Y1 Y 0.5000 0.5000 0.62691(3) 0.0359(2) Uani 1 4 d S
C1A C 0.3863(2) 0.4217(2) 0.5602(2) 0.0365(10) Uani 1 1 d .
C8A C 0.3639(2) 0.5221(2) 0.5593(2) 0.0382(10) Uani 1 1 d .
C7A C 0.3040(2) 0.4883(2) 0.5542(2) 0.0410(10) Uani 1 1 d .
C3A C 0.2731(2) 0.3798(2) 0.5565(2) 0.0397(10) Uani 1 1 d .
H3A H 0.2828 0.3369 0.5585 0.048 Uiso 1 1 calc R
C2A C 0.3194(2) 0.4262(2) 0.5556(2) 0.0384(10) Uani 1 1 d .
N1A N 0.41149(17) 0.47962(17) 0.56524(19) 0.0384(8) Uani 1 1 d .
C4A C 0.2126(2) 0.4012(2) 0.5542(3) 0.0422(10) Uani 1 1 d .
C6A C 0.2445(2) 0.5087(2) 0.5491(2) 0.0424(11) Uani 1 1 d .
H6A H 0.2351 0.5517 0.5466 0.051 Uiso 1 1 calc R
N1 N 0.55166(17) 0.57473(17) 0.68818(18) 0.0369(8) Uani 1 1 d .
C5A C 0.1975(2) 0.4636(2) 0.5476(3) 0.0432(11) Uani 1 1 d .
C2 C 0.6359(2) 0.6404(2) 0.6994(2) 0.0419(10) Uani 1 1 d .
O4 O 0.13742(14) 0.48532(15) 0.54350(18) 0.0447(8) Uani 1 1 d .
C20A C 0.0203(2) 0.4027(2) 0.6314(3) 0.0480(11) Uani 1 1 d .
C7 C 0.5833(2) 0.6773(2) 0.7017(2) 0.0406(10) Uani 1 1 d .
C28A C 0.1210(2) 0.3665(2) 0.6008(3) 0.0472(12) Uani 1 1 d .
N2 N 0.65397(18) 0.52825(17) 0.69589(19) 0.0392(8) Uani 1 1 d .
C17A C 0.0131(2) 0.3873(3) 0.4823(3) 0.0495(12) Uani 1 1 d .
C12A C 0.0130(3) 0.4065(3) 0.4228(3) 0.0567(14) Uani 1 1 d .
C9A C 0.0983(2) 0.4571(2) 0.5026(3) 0.0457(11) Uani 1 1 d .
C6 C 0.5873(2) 0.7406(2) 0.7086(2) 0.0443(11) Uani 1 1 d .
H6 H 0.5510 0.7655 0.7116 0.053 Uiso 1 1 calc R
C10A C 0.0992(2) 0.4768(2) 0.4438(3) 0.0524(13) Uani 1 1 d .
H10 H 0.1283 0.5073 0.4313 0.063 Uiso 1 1 calc R
C26A C 0.0926(3) 0.3585(3) 0.7034(3) 0.0547(13) Uani 1 1 d .
H26 H 0.1023 0.3466 0.7430 0.066 Uiso 1 1 calc R
C25A C 0.0349(3) 0.3872(2) 0.6902(3) 0.0520(13) Uani 1 1 d .
C18A C 0.0565(2) 0.4123(2) 0.5238(3) 0.0450(11) Uani 1 1 d .
C16A C -0.0314(3) 0.3419(3) 0.4994(3) 0.0584(15) Uani 1 1 d .
H16 H -0.0312 0.3267 0.5390 0.070 Uiso 1 1 calc R
C1 C 0.6141(2) 0.5768(2) 0.6937(2) 0.0397(11) Uani 1 1 d .
C19A C 0.0637(2) 0.3916(2) 0.5849(3) 0.0480(13) Uani 1 1 d .
C11A C 0.0582(3) 0.4520(3) 0.4038(3) 0.0564(14) Uani 1 1 d .
H11 H 0.0594 0.4647 0.3634 0.068 Uiso 1 1 calc R
C21A C -0.0372(2) 0.4337(2) 0.6200(3) 0.0495(12) Uani 1 1 d .
H21 H -0.0488 0.4436 0.5804 0.059 Uiso 1 1 calc R
C24A C -0.0075(3) 0.4016(3) 0.7366(3) 0.0561(14) Uani 1 1 d .
H24 H 0.0010 0.3892 0.7763 0.067 Uiso 1 1 calc R
C22A C -0.0754(3) 0.4490(3) 0.6660(3) 0.0558(14) Uani 1 1 d .
H22 H -0.1129 0.4708 0.6581 0.067 Uiso 1 1 calc R
C14A C -0.0736(4) 0.3407(4) 0.4010(4) 0.081(2) Uani 1 1 d .
H14 H -0.1036 0.3255 0.3737 0.097 Uiso 1 1 calc R
C23A C -0.0607(3) 0.4336(3) 0.7236(3) 0.0592(15) Uani 1 1 d .
H23 H -0.0879 0.4453 0.7548 0.071 Uiso 1 1 calc R
C13A C -0.0307(3) 0.3822(4) 0.3828(4) 0.0714(17) Uani 1 1 d .
H13 H -0.0301 0.3951 0.3425 0.086 Uiso 1 1 calc R
C15A C -0.0740(3) 0.3199(4) 0.4607(4) 0.080(2) Uani 1 1 d .
H15 H -0.1042 0.2906 0.4734 0.095 Uiso 1 1 calc R
O3 O 0.16530(15) 0.35593(15) 0.55665(19) 0.0469(8) Uani 1 1 d .
C8 C 0.5302(2) 0.6350(2) 0.6944(2) 0.0394(10) Uani 1 1 d .
C27A C 0.1341(3) 0.3480(2) 0.6586(3) 0.0519(13) Uani 1 1 d .
H27 H 0.1724 0.3280 0.6670 0.062 Uiso 1 1 calc R
C3 C 0.6947(2) 0.6656(2) 0.7011(2) 0.0412(10) Uani 1 1 d .
H3AA H 0.7306 0.6400 0.7003 0.049 Uiso 1 1 calc R
C4 C 0.6995(2) 0.7300(2) 0.7039(2) 0.0422(10) Uani 1 1 d .
C5 C 0.6461(2) 0.7669(2) 0.7111(3) 0.0450(11) Uani 1 1 d .
O2 O 0.75844(14) 0.75538(15) 0.70237(18) 0.0463(8) Uani 1 1 d .
O1 O 0.65006(15) 0.82992(15) 0.71891(18) 0.0478(8) Uani 1 1 d .
C9 C 0.7704(2) 0.8060(2) 0.6650(3) 0.0460(12) Uani 1 1 d .
C10 C 0.7884(2) 0.7945(2) 0.6070(3) 0.0495(13) Uani 1 1 d .
H10B H 0.7884 0.7532 0.5923 0.059 Uiso 1 1 calc R
C19 C 0.7468(2) 0.8724(2) 0.7501(3) 0.0443(11) Uani 1 1 d .
C20 C 0.7851(3) 0.8964(2) 0.7966(3) 0.0516(13) Uani 1 1 d .
C28 C 0.6884(2) 0.8518(2) 0.7651(3) 0.0459(11) Uani 1 1 d .
C27 C 0.6656(3) 0.8528(2) 0.8215(3) 0.0530(13) Uani 1 1 d .
H27A H 0.6252 0.8370 0.8293 0.064 Uiso 1 1 calc R
C18 C 0.7674(2) 0.8655(2) 0.6882(3) 0.0456(11) Uani 1 1 d .
C17 C 0.7837(3) 0.9165(3) 0.6506(3) 0.0522(13) Uani 1 1 d .
C25 C 0.7618(3) 0.8990(3) 0.8548(3) 0.0557(13) Uani 1 1 d .
C11 C 0.8060(3) 0.8425(3) 0.5710(3) 0.0568(14) Uani 1 1 d .
H11A H 0.8199 0.8340 0.5317 0.068 Uiso 1 1 calc R
C15 C 0.7938(3) 1.0263(2) 0.6326(4) 0.0713(18) Uani 1 1 d .
H15A H 0.7904 1.0679 0.6462 0.086 Uiso 1 1 calc R
C24 C 0.7986(4) 0.9229(3) 0.9007(3) 0.0700(17) Uani 1 1 d .
H24A H 0.7820 0.9268 0.9396 0.084 Uiso 1 1 calc R
C26 C 0.7002(3) 0.8760(3) 0.8667(3) 0.0582(14) Uani 1 1 d .
H26A H 0.6839 0.8772 0.9059 0.070 Uiso 1 1 calc R
C16 C 0.7771(3) 0.9782(3) 0.6700(3) 0.0609(14) Uani 1 1 d .
H16A H 0.7614 0.9867 0.7086 0.073 Uiso 1 1 calc R
C13 C 0.8206(4) 0.9564(3) 0.5555(3) 0.0683(16) Uani 1 1 d .
H13A H 0.8357 0.9494 0.5165 0.082 Uiso 1 1 calc R
C12 C 0.8038(3) 0.9042(3) 0.5914(3) 0.0577(15) Uani 1 1 d .
C22 C 0.8819(3) 0.9371(3) 0.8328(4) 0.0697(17) Uani 1 1 d .
H22A H 0.9233 0.9503 0.8256 0.084 Uiso 1 1 calc R
C21 C 0.8475(3) 0.9150(3) 0.7866(3) 0.0614(15) Uani 1 1 d .
H21A H 0.8650 0.9121 0.7480 0.074 Uiso 1 1 calc R
C23 C 0.8582(4) 0.9406(4) 0.8896(4) 0.0760(19) Uani 1 1 d .
H23A H 0.8835 0.9555 0.9211 0.091 Uiso 1 1 calc R
C14 C 0.8156(4) 1.0148(3) 0.5752(4) 0.078(2) Uani 1 1 d .
H14A H 0.8268 1.0484 0.5501 0.094 Uiso 1 1 calc R

loop_
_atom_site_aniso_label
_atom_site_aniso_U_11
_atom_site_aniso_U_22
_atom_site_aniso_U_33
_atom_site_aniso_U_23
_atom_site_aniso_U_13
_atom_site_aniso_U_12
N2A 0.0311(19) 0.0329(19) 0.051(2) -0.0003(17) 0.0004(16) 0.0015(14)
Y1 0.0306(2) 0.0306(2) 0.0465(4) 0.000 0.000 0.000
C1A 0.033(2) 0.032(2) 0.045(3) -0.003(2) -0.003(2) -0.0057(18)
C8A 0.030(2) 0.036(2) 0.049(3) -0.002(2) 0.001(2) 0.0009(17)
C7A 0.031(2) 0.043(2) 0.049(3) 0.002(2) 0.001(2) -0.0071(18)
C3A 0.037(2) 0.032(2) 0.050(3) -0.001(2) -0.002(2) -0.0037(17)
C2A 0.034(2) 0.036(2) 0.045(2) 0.0010(19) 0.001(2) -0.0006(17)
N1A 0.0311(18) 0.0305(18) 0.053(2) -0.0006(16) -0.0027(16) 0.0001(14)
C4A 0.033(2) 0.036(2) 0.058(3) -0.003(2) 0.003(2) -0.0021(18)
C6A 0.032(2) 0.037(2) 0.059(3) -0.003(2) 0.000(2) -0.0012(17)
N1 0.037(2) 0.0316(18) 0.042(2) -0.0100(15) -0.0033(16) -0.0015(14)
C5A 0.029(2) 0.040(2) 0.060(3) -0.001(2) 0.000(2) -0.0014(18)
C2 0.040(2) 0.038(2) 0.048(3) -0.002(2) -0.003(2) 0.0014(19)
O4 0.0281(15) 0.0345(16) 0.072(2) -0.0033(16) -0.0009(15) 0.0024(11)
C20A 0.040(2) 0.037(2) 0.067(3) 0.003(3) -0.002(3) -0.0083(17)
C7 0.035(2) 0.041(2) 0.046(3) -0.003(2) 0.003(2) -0.0022(18)
C28A 0.035(2) 0.039(2) 0.068(3) -0.003(2) 0.001(2) -0.007(2)
N2 0.037(2) 0.032(2) 0.049(2) -0.0008(16) -0.0034(17) 0.0003(15)
C17A 0.031(2) 0.050(3) 0.068(4) 0.004(3) -0.005(2) 0.000(2)
C12A 0.044(3) 0.057(3) 0.069(4) -0.007(3) -0.001(3) 0.005(2)
C9A 0.030(2) 0.040(2) 0.067(3) -0.002(2) 0.005(2) 0.0014(18)
C6 0.039(2) 0.037(2) 0.056(3) -0.008(2) -0.005(2) 0.0056(18)
C10A 0.037(2) 0.044(3) 0.076(4) 0.008(3) 0.006(3) 0.003(2)
C26A 0.048(3) 0.054(3) 0.062(3) 0.009(3) -0.002(3) -0.003(2)
C25A 0.043(3) 0.039(3) 0.074(4) 0.006(2) 0.000(3) -0.006(2)
C18A 0.034(2) 0.037(2) 0.064(3) 0.002(2) 0.004(2) 0.0002(18)
C16A 0.044(3) 0.052(3) 0.079(4) 0.008(3) -0.003(3) -0.010(2)
C1 0.038(2) 0.040(3) 0.041(3) -0.004(2) -0.001(2) -0.0004(19)
C19A 0.034(2) 0.032(2) 0.078(4) -0.001(2) 0.000(2) -0.0055(18)
C11A 0.053(3) 0.058(3) 0.058(3) 0.010(3) 0.000(3) 0.007(3)
C21A 0.034(2) 0.047(2) 0.067(4) 0.008(3) 0.003(3) -0.0004(18)
C24A 0.048(3) 0.061(3) 0.060(3) 0.003(3) 0.002(3) -0.006(2)
C22A 0.041(3) 0.057(3) 0.070(4) 0.003(3) 0.005(3) -0.004(2)
C14A 0.077(5) 0.085(5) 0.080(5) -0.008(4) -0.026(4) -0.018(4)
C23A 0.046(3) 0.056(3) 0.075(4) -0.004(3) 0.011(3) -0.009(2)
C13A 0.068(4) 0.078(4) 0.069(4) -0.008(3) -0.012(3) -0.006(3)
C15A 0.055(4) 0.072(4) 0.112(6) 0.002(4) -0.012(4) -0.022(3)
O3 0.0322(16) 0.0360(16) 0.073(2) 0.0006(16) -0.0003(16) -0.0040(12)
C8 0.046(3) 0.030(2) 0.043(3) -0.001(2) 0.001(2) -0.0044(19)
C27A 0.041(3) 0.039(3) 0.076(4) 0.005(3) -0.003(3) -0.001(2)
C3 0.036(2) 0.035(2) 0.053(3) -0.005(2) -0.002(2) -0.0022(18)
C4 0.033(2) 0.043(3) 0.050(3) -0.004(2) 0.000(2) 0.0007(18)
C5 0.039(2) 0.037(2) 0.059(3) -0.005(2) 0.004(2) 0.0005(19)
O2 0.0312(16) 0.0394(17) 0.068(2) -0.0010(16) 0.0037(15) -0.0022(12)
O1 0.0376(17) 0.0340(16) 0.072(2) -0.0044(16) -0.0017(16) 0.0018(13)
C9 0.035(2) 0.038(2) 0.065(3) 0.002(2) -0.006(2) -0.0071(18)
C10 0.046(3) 0.040(3) 0.062(3) -0.010(2) 0.001(2) -0.006(2)
C19 0.041(2) 0.030(2) 0.063(3) -0.001(2) 0.001(2) -0.0004(18)
C20 0.057(3) 0.035(2) 0.063(3) 0.000(2) -0.007(3) 0.001(2)
C28 0.048(3) 0.031(2) 0.059(3) -0.008(2) -0.007(2) 0.0029(19)
C27 0.058(3) 0.037(2) 0.065(4) -0.003(2) 0.011(3) 0.002(2)
C18 0.040(2) 0.041(3) 0.056(3) -0.001(2) -0.003(2) -0.0033(19)
C17 0.051(3) 0.040(3) 0.066(3) 0.004(2) -0.003(3) -0.007(2)
C25 0.064(3) 0.041(3) 0.062(4) -0.005(2) -0.004(3) 0.000(2)
C11 0.063(3) 0.055(3) 0.053(3) -0.001(3) 0.003(3) 0.004(3)
C15 0.079(4) 0.034(2) 0.101(5) 0.003(3) 0.016(4) -0.008(2)
C24 0.088(5) 0.065(4) 0.058(4) 0.001(3) -0.015(3) -0.004(3)
C26 0.072(4) 0.046(3) 0.057(3) -0.004(2) 0.005(3) 0.009(3)
C16 0.059(3) 0.052(3) 0.072(4) -0.002(3) 0.000(3) 0.004(2)
C13 0.085(4) 0.062(4) 0.057(3) 0.009(3) 0.005(3) -0.009(3)
C12 0.062(3) 0.047(3) 0.064(4) 0.006(3) 0.000(3) -0.010(2)
C22 0.062(4) 0.066(4) 0.081(5) -0.005(3) -0.019(3) -0.007(3)
C21 0.054(3) 0.049(3) 0.082(4) -0.001(3) -0.008(3) -0.001(2)
C23 0.084(5) 0.073(4) 0.071(4) -0.009(3) -0.017(4) -0.010(4)
C14 0.100(5) 0.048(3) 0.087(5) 0.012(3) 0.006(4) -0.013(3)

loop_
_atom_type_symbol
_atom_type_description
_atom_type_scat_dispersion_real
_atom_type_scat_dispersion_imag
_atom_type_scat_source
C C 0.0181 0.0091 'International Tables Vol C Tables 4.2.6.8 and 6.1.1.4'
H H 0.0000 0.0000 'International Tables Vol C Tables 4.2.6.8 and 6.1.1.4'
N N 0.0311 0.0180 'International Tables Vol C Tables 4.2.6.8 and 6.1.1.4'
O O 0.0492 0.0322 'International Tables Vol C Tables 4.2.6.8 and 6.1.1.4'
Y Y -0.2670 2.0244 'International Tables Vol C Tables 4.2.6.8 and 6.1.1.4'

loop_
_geom_angle_atom_site_label_1
_geom_angle_atom_site_label_2
_geom_angle_atom_site_label_3
_geom_angle
_geom_angle_site_symmetry_1
_geom_angle_site_symmetry_3
C8A N2A C1A 122.5(4) 3_655 .
N1 Y1 N1 70.62(10) . 3_655
N1 Y1 N1 70.62(10) . 4_565
N1 Y1 N1 109.7(2) 3_655 4_565
N1 Y1 N1 109.7(2) . 2_665
N1 Y1 N1 70.62(10) 3_655 2_665
N1 Y1 N1 70.62(10) 4_565 2_665
N1 Y1 N1A 83.34(14) . 4_565
N1 Y1 N1A 80.84(14) 3_655 4_565
N1 Y1 N1A 145.67(13) 4_565 4_565
N1 Y1 N1A 141.51(13) 2_665 4_565
N1 Y1 N1A 80.84(14) . 2_665
N1 Y1 N1A 141.51(13) 3_655 2_665
N1 Y1 N1A 83.34(14) 4_565 2_665
N1 Y1 N1A 145.67(13) 2_665 2_665
N1A Y1 N1A 70.44(10) 4_565 2_665
N1 Y1 N1A 145.67(13) . .
N1 Y1 N1A 83.34(14) 3_655 .
N1 Y1 N1A 141.51(13) 4_565 .
N1 Y1 N1A 80.84(14) 2_665 .
N1A Y1 N1A 70.44(10) 4_565 .
N1A Y1 N1A 109.3(2) 2_665 .
N1 Y1 N1A 141.51(13) . 3_655
N1 Y1 N1A 145.67(13) 3_655 3_655
N1 Y1 N1A 80.84(13) 4_565 3_655
N1 Y1 N1A 83.34(14) 2_665 3_655
N1A Y1 N1A 109.3(2) 4_565 3_655
N1A Y1 N1A 70.44(10) 2_665 3_655
N1A Y1 N1A 70.44(10) . 3_655
N2A C1A N1A 127.2(4) . .
N2A C1A C2A 122.9(4) . .
N1A C1A C2A 109.9(4) . .
N2A C8A N1A 128.4(4) 4_565 .
N2A C8A C7A 122.6(4) 4_565 .
N1A C8A C7A 109.0(4) . .
C6A C7A C2A 122.9(4) . .
C6A C7A C8A 131.7(5) . .
C2A C7A C8A 105.4(4) . .
C4A C3A C2A 115.4(4) . .
C7A C2A C3A 121.2(4) . .
C7A C2A C1A 107.8(4) . .
C3A C2A C1A 130.9(4) . .
C1A N1A C8A 107.7(4) . .
C1A N1A Y1 122.1(3) . .
C8A N1A Y1 121.6(3) . .
C3A C4A C5A 123.1(4) . .
C3A C4A O3 116.7(4) . .
C5A C4A O3 120.2(4) . .
C7A C6A C5A 117.2(4) . .
C1 N1 C8 107.0(4) . .
C1 N1 Y1 122.5(3) . .
C8 N1 Y1 122.3(3) . .
O4 C5A C4A 123.6(4) . .
O4 C5A C6A 116.3(4) . .
C4A C5A C6A 119.9(4) . .
C3 C2 C7 121.8(4) . .
C3 C2 C1 131.9(4) . .
C7 C2 C1 106.3(4) . .
C5A O4 C9A 117.7(4) . .
C25A C20A C19A 120.5(5) . .
C25A C20A C21A 118.4(6) . .
C19A C20A C21A 121.0(6) . .
C6 C7 C2 121.4(4) . .
C6 C7 C8 132.4(4) . .
C2 C7 C8 106.1(4) . .
C27A C28A C19A 122.1(5) . .
C27A C28A O3 118.7(5) . .
C19A C28A O3 119.0(5) . .
C8 N2 C1 122.5(4) 4_565 .
C12A C17A C16A 117.4(5) . .
C12A C17A C18A 120.9(5) . .
C16A C17A C18A 121.7(6) . .
C17A C12A C13A 120.2(6) . .
C17A C12A C11A 118.9(6) . .
C13A C12A C11A 120.9(6) . .
O4 C9A C10A 119.3(4) . .
O4 C9A C18A 117.8(5) . .
C10A C9A C18A 122.8(5) . .
C7 C6 C5 117.8(4) . .
C11A C10A C9A 119.9(5) . .
C27A C26A C25A 119.3(6) . .
C20A C25A C26A 119.8(6) . .
C20A C25A C24A 119.9(5) . .
C26A C25A C24A 120.3(6) . .
C9A C18A C17A 117.3(5) . .
C9A C18A C19A 117.6(5) . .
C17A C18A C19A 125.0(5) . .
C15A C16A C17A 121.7(7) . .
N1 C1 N2 127.6(4) . .
N1 C1 C2 111.1(4) . .
N2 C1 C2 121.3(4) . .
C28A C19A C20A 117.2(6) . .
C28A C19A C18A 117.1(5) . .
C20A C19A C18A 125.0(5) . .
C10A C11A C12A 120.2(6) . .
C22A C21A C20A 120.0(6) . .
C23A C24A C25A 119.4(6) . .
C21A C22A C23A 121.2(6) . .
C13A C14A C15A 120.1(7) . .
C24A C23A C22A 121.1(6) . .
C14A C13A C12A 120.8(7) . .
C16A C15A C14A 119.7(7) . .
C28A O3 C4A 114.2(4) . .
N2 C8 N1 127.5(4) 3_655 .
N2 C8 C7 123.1(4) 3_655 .
N1 C8 C7 109.4(4) . .
C26A C27A C28A 120.7(5) . .
C2 C3 C4 117.3(4) . .
O2 C4 C3 117.4(4) . .
O2 C4 C5 122.0(4) . .
C3 C4 C5 120.5(4) . .
O1 C5 C6 117.8(4) . .
O1 C5 C4 121.5(4) . .
C6 C5 C4 120.7(4) . .
C4 O2 C9 119.5(4) . .
C5 O1 C28 117.5(4) . .
C10 C9 C18 122.3(5) . .
C10 C9 O2 118.5(5) . .
C18 C9 O2 119.1(5) . .
C11 C10 C9 120.2(5) . .
C28 C19 C20 117.7(5) . .
C28 C19 C18 118.4(5) . .
C20 C19 C18 123.9(5) . .
C25 C20 C21 118.4(6) . .
C25 C20 C19 119.4(5) . .
C21 C20 C19 122.1(6) . .
C27 C28 C19 123.6(5) . .
C27 C28 O1 118.9(5) . .
C19 C28 O1 117.5(5) . .
C26 C27 C28 120.4(5) . .
C9 C18 C17 118.4(5) . .
C9 C18 C19 117.7(5) . .
C17 C18 C19 123.9(5) . .
C16 C17 C12 119.9(6) . .
C16 C17 C18 121.0(6) . .
C12 C17 C18 119.0(5) . .
C24 C25 C20 120.0(6) . .
C24 C25 C26 120.7(6) . .
C20 C25 C26 119.3(5) . .
C10 C11 C12 120.6(6) . .
C16 C15 C14 121.1(6) . .
C23 C24 C25 120.2(7) . .
C27 C26 C25 119.6(6) . .
C15 C16 C17 119.5(7) . .
C14 C13 C12 122.1(7) . .
C11 C12 C17 119.5(6) . .
C11 C12 C13 123.3(6) . .
C17 C12 C13 117.2(6) . .
C21 C22 C23 121.7(7) . .
C22 C21 C20 119.5(7) . .
C24 C23 C22 120.2(7) . .
C13 C14 C15 120.0(6) . .

loop_
_geom_bond_atom_site_label_1
_geom_bond_atom_site_label_2
_geom_bond_distance
_geom_bond_site_symmetry_2
N2A C8A 1.319(6) 3_655
N2A C1A 1.342(6) .
Y1 N1 2.395(4) .
Y1 N1 2.395(4) 3_655
Y1 N1 2.395(4) 4_565
Y1 N1 2.395(4) 2_665
Y1 N1A 2.400(4) 4_565
Y1 N1A 2.400(4) 2_665
Y1 N1A 2.400(4) .
Y1 N1A 2.400(4) 3_655
C1A N1A 1.366(6) .
C1A C2A 1.450(7) .
C8A N2A 1.319(6) 4_565
C8A N1A 1.382(6) .
C8A C7A 1.488(6) .
C7A C6A 1.361(7) .
C7A C2A 1.378(7) .
C3A C4A 1.382(7) .
C3A C2A 1.412(7) .
C4A C5A 1.392(7) .
C4A O3 1.412(6) .
C6A C5A 1.404(7) .
N1 C1 1.352(6) .
N1 C8 1.386(6) .
C5A O4 1.380(6) .
C2 C3 1.380(7) .
C2 C7 1.384(7) .
C2 C1 1.456(7) .
O4 C9A 1.388(7) .
C20A C25A 1.402(10) .
C20A C19A 1.424(9) .
C20A C21A 1.432(7) .
C7 C6 1.376(7) .
C7 C8 1.471(7) .
C28A C27A 1.389(9) .
C28A C19A 1.394(8) .
C28A O3 1.398(7) .
N2 C8 1.325(7) 4_565
N2 C1 1.354(7) .
C17A C12A 1.403(10) .
C17A C16A 1.423(8) .
C17A C18A 1.427(8) .
C12A C13A 1.406(10) .
C12A C11A 1.446(9) .
C9A C10A 1.392(9) .
C9A C18A 1.403(7) .
C6 C5 1.389(7) .
C10A C11A 1.371(9) .
C26A C27A 1.367(9) .
C26A C25A 1.421(8) .
C25A C24A 1.422(9) .
C18A C19A 1.456(9) .
C16A C15A 1.352(10) .
C21A C22A 1.364(9) .
C24A C23A 1.369(9) .
C22A C23A 1.376(10) .
C14A C13A 1.349(12) .
C14A C15A 1.417(13) .
C8 N2 1.325(7) 3_655
C3 C4 1.394(7) .
C4 O2 1.384(6) .
C4 C5 1.409(7) .
C5 O1 1.372(6) .
O2 C9 1.402(7) .
O1 C28 1.409(7) .
C9 C10 1.385(9) .
C9 C18 1.386(8) .
C10 C11 1.368(9) .
C19 C28 1.378(8) .
C19 C20 1.431(8) .
C19 C18 1.470(8) .
C20 C25 1.404(9) .
C20 C21 1.420(9) .
C28 C27 1.362(9) .
C27 C26 1.357(9) .
C18 C17 1.433(8) .
C17 C16 1.406(9) .
C17 C12 1.426(9) .
C25 C24 1.401(10) .
C25 C26 1.442(9) .
C11 C12 1.408(9) .
C15 C16 1.384(10) .
C15 C14 1.398(13) .
C24 C23 1.362(12) .
C13 C14 1.338(11) .
C13 C12 1.432(10) .
C22 C21 1.362(10) .
C22 C23 1.381(12) .

loop_
_platon_squeeze_void_nr
_platon_squeeze_void_average_x
_platon_squeeze_void_average_y
_platon_squeeze_void_average_z
_platon_squeeze_void_volume
_platon_squeeze_void_count_electrons
_platon_squeeze_void_content
1 0.000 0.000 0.414 1731 481 ' '
2 0.000 0.000 0.928 22 8 ' '
3 0.500 0.500 0.914 1731 481 ' '
4 0.500 0.500 0.428 22 8 ' '
